data_4510291
loop_
_publ_author_name
'W\"ohlert, Susanne'
'Run\<cevski, Tom\<ce'
'Dinnebier, Robert E.'
'Ebbinghaus, Stefan G.'
'N\"ather, Christian'

_publ_section_title
;
 Synthesis, Structures, Polymorphism, and Magnetic Properties of
 Transition Metal Thiocyanato Coordination Compounds
;
_journal_issue 4
_journal_name_full 'Crystal Growth &amp; Design'
_journal_page_first 1902
_journal_paper_doi 10.1021/cg500037d
_journal_volume 14
_journal_year 2014
_chemical_formula_sum 'C16 H18 Mn N4 S2'
_chemical_formula_weight 385.40
_chemical_name_systematic
; 
 ? 
;
_space_group_IT_number 14
_symmetry_cell_setting monoclinic
_symmetry_space_group_name_Hall '-P 2ybc'
_symmetry_space_group_name_H-M 'P 1 21/c 1'
_atom_sites_solution_hydrogens geom
_atom_sites_solution_primary direct
_atom_sites_solution_secondary difmap
_audit_creation_method SHELXL-97
_cell_angle_alpha 90.00
_cell_angle_beta 96.165(8)
_cell_angle_gamma 90.00
_cell_formula_units_Z 2
_cell_length_a 5.7737(4)
_cell_length_b 18.3907(10)
_cell_length_c 8.5647(6)
_cell_measurement_temperature 200(2)
_cell_volume 904.16(10)
_computing_cell_refinement 'STOE IPDS-1 program package'
_computing_data_collection 'STOE IPDS-1 program package'
_computing_data_reduction 'STOE IPDS-1 program package'
_computing_structure_refinement 'SHELXL-97 (Sheldrick, 1997)'
_computing_structure_solution 'SHELXS-97 (Sheldrick, 1990)'
_diffrn_ambient_temperature 200(2)
_diffrn_measured_fraction_theta_full 0.987
_diffrn_measured_fraction_theta_max 0.987
_diffrn_measurement_device_type 'STOE IPDS-1'
_diffrn_measurement_method 'Phi scans'
_diffrn_radiation_monochromator graphite
_diffrn_radiation_source 'fine-focus sealed tube'
_diffrn_radiation_type MoK\a
_diffrn_radiation_wavelength 0.71073
_diffrn_reflns_av_R_equivalents 0.0614
_diffrn_reflns_av_sigmaI/netI 0.0341
_diffrn_reflns_limit_h_max 7
_diffrn_reflns_limit_h_min -7
_diffrn_reflns_limit_k_max 23
_diffrn_reflns_limit_k_min -23
_diffrn_reflns_limit_l_max 11
_diffrn_reflns_limit_l_min -11
_diffrn_reflns_number 9339
_diffrn_reflns_theta_full 27.50
_diffrn_reflns_theta_max 27.50
_diffrn_reflns_theta_min 2.64
_diffrn_standards_decay_% 0
_diffrn_standards_interval_time 0
_diffrn_standards_number 0
_exptl_absorpt_coefficient_mu 0.964
_exptl_absorpt_correction_T_max 0.8988
_exptl_absorpt_correction_T_min 0.7872
_exptl_absorpt_correction_type numerical
_exptl_absorpt_process_details 'X-Shape (STOE)'
_exptl_crystal_colour yellow
_exptl_crystal_density_diffrn 1.416
_exptl_crystal_density_method 'not measured'
_exptl_crystal_description block
_exptl_crystal_F_000 398
_exptl_crystal_size_max 0.17
_exptl_crystal_size_mid 0.12
_exptl_crystal_size_min 0.07
_refine_diff_density_max 0.295
_refine_diff_density_min -0.497
_refine_diff_density_rms 0.060
_refine_ls_extinction_method none
_refine_ls_goodness_of_fit_ref 1.032
_refine_ls_hydrogen_treatment constr
_refine_ls_matrix_type full
_refine_ls_number_parameters 106
_refine_ls_number_reflns 2043
_refine_ls_number_restraints 0
_refine_ls_restrained_S_all 1.032
_refine_ls_R_factor_all 0.0375
_refine_ls_R_factor_gt 0.0303
_refine_ls_shift/su_max 0.001
_refine_ls_shift/su_mean 0.000
_refine_ls_structure_factor_coef Fsqd
_refine_ls_weighting_details 'calc w=1/[\s^2^(Fo^2^)+(0.0517P)^2^+0.0000P] where P=(Fo^2^+2Fc^2^)/3'
_refine_ls_weighting_scheme calc
_refine_ls_wR_factor_gt 0.0754
_refine_ls_wR_factor_ref 0.0779
_reflns_number_gt 1726
_reflns_number_total 2043
_reflns_threshold_expression >2sigma(I)
_cod_data_source_file Compound_3-Mn_III_RM124.CIF
_cod_data_source_block Compound_3-Mn/III_(RM124)
_cod_original_sg_symbol_H-M 'P 21/c'
_cod_database_code 4510291

loop_
_symmetry_equiv_pos_as_xyz
'x, y, z'
'-x, y+1/2, -z+1/2'
'-x, -y, -z'
'x, -y-1/2, z-1/2'

loop_
_atom_site_label
_atom_site_type_symbol
_atom_site_fract_x
_atom_site_fract_y
_atom_site_fract_z
_atom_site_U_iso_or_equiv
_atom_site_adp_type
_atom_site_occupancy
_atom_site_symmetry_multiplicity
_atom_site_calc_flag
_atom_site_refinement_flags
Mn1 Mn 0.5000 0.5000 1.0000 0.01892(11) Uani 1 2 d S
N1 N 0.7979(2) 0.55792(7) 0.93467(17) 0.0244(3) Uani 1 1 d .
C1 C 0.9765(2) 0.57891(7) 0.90381(17) 0.0182(3) Uani 1 1 d .
S1 S 1.22972(6) 0.60920(2) 0.86040(5) 0.02460(12) Uani 1 1 d .
N10 N 0.4725(2) 0.43904(7) 0.76412(16) 0.0260(3) Uani 1 1 d .
C10 C 0.2783(3) 0.44078(9) 0.6624(2) 0.0307(4) Uani 1 1 d .
H10 H 0.1582 0.4738 0.6822 0.037 Uiso 1 1 calc R
C11 C 0.2443(3) 0.39718(9) 0.5307(2) 0.0319(4) Uani 1 1 d .
H11 H 0.1041 0.4010 0.4622 0.038 Uiso 1 1 calc R
C12 C 0.4142(3) 0.34773(9) 0.49827(19) 0.0259(3) Uani 1 1 d .
C13 C 0.6168(3) 0.34696(10) 0.6012(2) 0.0334(4) Uani 1 1 d .
H13 H 0.7402 0.3149 0.5835 0.040 Uiso 1 1 calc R
C14 C 0.6388(3) 0.39306(11) 0.7298(2) 0.0342(4) Uani 1 1 d .
H14 H 0.7804 0.3919 0.7974 0.041 Uiso 1 1 calc R
C15 C 0.3775(3) 0.29587(10) 0.3620(2) 0.0327(4) Uani 1 1 d .
H15A H 0.5259 0.2705 0.3500 0.039 Uiso 1 1 calc R
H15B H 0.3328 0.3238 0.2646 0.039 Uiso 1 1 calc R
C16 C 0.1916(4) 0.24021(11) 0.3830(3) 0.0499(6) Uani 1 1 d .
H16A H 0.1734 0.2079 0.2915 0.075 Uiso 1 1 calc R
H16B H 0.0437 0.2650 0.3932 0.075 Uiso 1 1 calc R
H16C H 0.2370 0.2116 0.4779 0.075 Uiso 1 1 calc R

loop_
_atom_site_aniso_label
_atom_site_aniso_U_11
_atom_site_aniso_U_22
_atom_site_aniso_U_33
_atom_site_aniso_U_23
_atom_site_aniso_U_13
_atom_site_aniso_U_12
Mn1 0.01294(17) 0.02191(17) 0.02208(18) -0.00301(12) 0.00269(12) -0.00350(11)
N1 0.0160(6) 0.0233(6) 0.0341(8) 0.0031(5) 0.0030(6) -0.0002(5)
C1 0.0174(7) 0.0150(6) 0.0218(7) 0.0001(5) 0.0004(6) 0.0018(5)
S1 0.01605(19) 0.0244(2) 0.0340(2) 0.00564(15) 0.00559(16) -0.00298(13)
N10 0.0236(7) 0.0294(7) 0.0249(7) -0.0059(5) 0.0022(6) -0.0038(5)
C10 0.0320(9) 0.0266(8) 0.0320(9) -0.0053(6) -0.0032(7) 0.0057(7)
C11 0.0334(9) 0.0320(9) 0.0280(8) -0.0047(7) -0.0078(7) 0.0024(7)
C12 0.0327(8) 0.0253(8) 0.0206(8) -0.0013(6) 0.0070(6) -0.0049(6)
C13 0.0265(8) 0.0441(10) 0.0298(9) -0.0097(7) 0.0046(7) 0.0056(7)
C14 0.0211(8) 0.0520(11) 0.0293(9) -0.0115(7) 0.0009(7) 0.0010(7)
C15 0.0404(10) 0.0333(9) 0.0250(9) -0.0071(7) 0.0062(7) -0.0038(7)
C16 0.0719(15) 0.0361(10) 0.0447(12) -0.0152(9) 0.0200(11) -0.0210(10)

loop_
_atom_type_symbol
_atom_type_description
_atom_type_scat_dispersion_real
_atom_type_scat_dispersion_imag
_atom_type_scat_source
C C 0.0033 0.0016 'International Tables Vol C Tables 4.2.6.8 and 6.1.1.4'
H H 0.0000 0.0000 'International Tables Vol C Tables 4.2.6.8 and 6.1.1.4'
N N 0.0061 0.0033 'International Tables Vol C Tables 4.2.6.8 and 6.1.1.4'
S S 0.1246 0.1234 'International Tables Vol C Tables 4.2.6.8 and 6.1.1.4'
Mn Mn 0.3368 0.7283 'International Tables Vol C Tables 4.2.6.8 and 6.1.1.4'

loop_
_geom_angle_atom_site_label_1
_geom_angle_atom_site_label_2
_geom_angle_atom_site_label_3
_geom_angle
_geom_angle_site_symmetry_1
_geom_angle_site_symmetry_3
N1 Mn1 N1 180.00(6) 3_667 .
N1 Mn1 N10 90.31(5) 3_667 .
N1 Mn1 N10 89.69(5) . .
N1 Mn1 N10 89.69(5) 3_667 3_667
N1 Mn1 N10 90.31(5) . 3_667
N10 Mn1 N10 180.000(1) . 3_667
N1 Mn1 S1 87.55(3) 3_667 3_767
N1 Mn1 S1 92.45(3) . 3_767
N10 Mn1 S1 90.48(4) . 3_767
N10 Mn1 S1 89.52(4) 3_667 3_767
N1 Mn1 S1 92.45(3) 3_667 1_455
N1 Mn1 S1 87.55(3) . 1_455
N10 Mn1 S1 89.52(4) . 1_455
N10 Mn1 S1 90.48(4) 3_667 1_455
S1 Mn1 S1 180.0 3_767 1_455
C1 N1 Mn1 169.28(11) . .
N1 C1 S1 179.65(14) . .
C1 S1 Mn1 97.56(5) . 1_655
C14 N10 C10 116.20(14) . .
C14 N10 Mn1 121.23(11) . .
C10 N10 Mn1 122.11(11) . .
N10 C10 C11 123.46(16) . .
C10 C11 C12 120.16(15) . .
C13 C12 C11 116.46(15) . .
C13 C12 C15 121.71(16) . .
C11 C12 C15 121.80(16) . .
C14 C13 C12 119.91(16) . .
N10 C14 C13 123.77(16) . .
C12 C15 C16 112.38(16) . .

loop_
_geom_bond_atom_site_label_1
_geom_bond_atom_site_label_2
_geom_bond_distance
_geom_bond_site_symmetry_2
Mn1 N1 2.1479(13) 3_667
Mn1 N1 2.1479(13) .
Mn1 N10 2.3010(13) .
Mn1 N10 2.3010(13) 3_667
Mn1 S1 2.7381(4) 3_767
Mn1 S1 2.7381(4) 1_455
N1 C1 1.158(2) .
C1 S1 1.6439(15) .
S1 Mn1 2.7381(4) 1_655
N10 C14 1.336(2) .
N10 C10 1.344(2) .
C10 C11 1.381(2) .
C11 C12 1.388(2) .
C12 C13 1.387(2) .
C12 C15 1.504(2) .
C13 C14 1.385(2) .
C15 C16 1.508(3) .
